data_2204887
loop_
_publ_author_name
'Wang, Li-Shi'
'Yang, Shi-Ping'
'Zhang, Jin-Feng'

_publ_section_title
;
 <i>catena</i>-Poly[[[(dihydrogenphosphato)silver(I)]-\m-4,4'-bipyridine]
 dihydrate]
;
_journal_issue 1
_journal_name_full 'Acta Crystallographica Section E'
_journal_page_first m25
_journal_page_last m26
_journal_paper_doi 10.1107/S1600536804031435
_journal_volume 61
_journal_year 2005
_chemical_formula_iupac '[Ag (H2 P O4) (C10 H8 N2)], 2H2 O'
_chemical_formula_moiety 'C10 H8 N2, Ag, H2 P O4, 2H2 O'
_chemical_formula_sum 'C10 H14 Ag N2 O6 P'
_chemical_formula_weight 397.07
_chemical_name_systematic
;
catena-Poly[[(dihydrogenphosphato)silver(I)]-\m-4,4'-bipyridine] dihydrate]
;
_space_group_IT_number 13
_symmetry_cell_setting monoclinic
_symmetry_space_group_name_Hall '-P 2yc'
_symmetry_space_group_name_H-M 'P 1 2/c 1'
_atom_sites_solution_hydrogens geom
_atom_sites_solution_primary direct
_atom_sites_solution_secondary difmap
_audit_creation_method SHELXL-97
_cell_angle_alpha 90.00
_cell_angle_beta 101.37
_cell_angle_gamma 90.00
_cell_formula_units_Z 4
_cell_length_a 8.566(6)
_cell_length_b 8.807(7)
_cell_length_c 18.729(17)
_cell_measurement_reflns_used 25
_cell_measurement_temperature 293(2)
_cell_measurement_theta_max 27
_cell_measurement_theta_min 4
_cell_volume 1385.2(19)
_computing_cell_refinement 'R3m Software'
_computing_data_collection 'R3m Software (Siemens, 1990)'
_computing_data_reduction 'SHELXTL-Plus (Sheldrick, 1990)'
_computing_molecular_graphics 'SHELXTL (Sheldrick, 1998)'
_computing_publication_material SHELXL97
_computing_structure_refinement 'SHELXL97 (Sheldrick, 1997)'
_computing_structure_solution 'SHELXS97 (Sheldrick, 1997)'
_diffrn_ambient_temperature 293(2)
_diffrn_measured_fraction_theta_full 0.821
_diffrn_measured_fraction_theta_max 0.821
_diffrn_measurement_device_type 'Siemens R3m'
_diffrn_measurement_method \w
_diffrn_radiation_monochromator graphite
_diffrn_radiation_source 'fine-focus sealed tube'
_diffrn_radiation_type MoK\a
_diffrn_radiation_wavelength 0.71073
_diffrn_reflns_av_R_equivalents 0.0278
_diffrn_reflns_av_sigmaI/netI 0.0358
_diffrn_reflns_limit_h_max 10
_diffrn_reflns_limit_h_min 0
_diffrn_reflns_limit_k_max 11
_diffrn_reflns_limit_k_min 0
_diffrn_reflns_limit_l_max 24
_diffrn_reflns_limit_l_min -24
_diffrn_reflns_number 3174
_diffrn_reflns_theta_full 28.01
_diffrn_reflns_theta_max 28.01
_diffrn_reflns_theta_min 2.31
_diffrn_standards_decay_% 0
_diffrn_standards_interval_count 118
_diffrn_standards_number 2
_exptl_absorpt_coefficient_mu 1.596
_exptl_absorpt_correction_T_max 0.880
_exptl_absorpt_correction_T_min 0.843
_exptl_absorpt_correction_type psi-scan
_exptl_absorpt_process_details '(North et al., 1968)'
_exptl_crystal_colour colourless
_exptl_crystal_density_diffrn 1.904
_exptl_crystal_density_method 'not measured'
_exptl_crystal_description needle
_exptl_crystal_F_000 792
_exptl_crystal_size_max 0.20
_exptl_crystal_size_mid 0.10
_exptl_crystal_size_min 0.08
_refine_diff_density_max 1.592
_refine_diff_density_min -1.076
_refine_ls_extinction_method none
_refine_ls_goodness_of_fit_ref 1.093
_refine_ls_hydrogen_treatment constr
_refine_ls_matrix_type full
_refine_ls_number_parameters 171
_refine_ls_number_reflns 2939
_refine_ls_number_restraints 2
_refine_ls_restrained_S_all 1.094
_refine_ls_R_factor_all 0.1483
_refine_ls_R_factor_gt 0.0908
_refine_ls_shift/su_max 0.001
_refine_ls_shift/su_mean 0.000
_refine_ls_structure_factor_coef Fsqd
_refine_ls_weighting_scheme calc
_refine_ls_wR_factor_gt 0.2475
_refine_ls_wR_factor_ref 0.3281
_reflns_number_gt 1618
_reflns_number_total 2939
_reflns_threshold_expression I>2\s(I)
_cod_data_source_file hb6097.cif
_cod_data_source_block I
_cod_original_sg_symbol_H-M 'P 2/c'
_cod_database_code 2204887
_cod_database_fobs_code 2204887

loop_
_symmetry_equiv_pos_as_xyz
'x, y, z'
'-x, y, -z+1/2'
'-x, -y, -z'
'x, -y, z-1/2'

loop_
_atom_site_label
_atom_site_fract_x
_atom_site_fract_y
_atom_site_fract_z
_atom_site_U_iso_or_equiv
_atom_site_adp_type
_atom_site_calc_flag
_atom_site_refinement_flags
_atom_site_occupancy
_atom_site_type_symbol
Ag1 0.79709(13) 0.07361(15) 0.51662(5) 0.0931(6) Uani d . 1 Ag
P1 0.7557(4) 0.4906(5) 0.5049(2) 0.0793(9) Uani d . 1 P
O1 0.8587(11) 0.3610(11) 0.4933(6) 0.098(3) Uani d . 1 O
O2 0.6775(13) 0.4557(17) 0.5717(6) 0.128(5) Uani d . 1 O
H2A 0.5775 0.4687 0.5593 0.080 Uiso d R 1 H
O3 0.8534(13) 0.6392(14) 0.5236(7) 0.116(4) Uani d . 1 O
H3A 0.9469 0.6255 0.5158 0.080 Uiso d R 1 H
O4 0.6213(12) 0.5214(14) 0.4381(5) 0.099(3) Uani d . 1 O
N1 0.5979(14) 0.0365(13) 0.4288(6) 0.081(3) Uani d . 1 N
N2 -0.0130(16) -0.0487(15) 0.1112(6) 0.092(3) Uani d . 1 N
C1 0.5439(16) -0.1025(16) 0.4030(7) 0.080(3) Uani d . 1 C
H1B 0.5908 -0.1906 0.4289 0.080 Uiso d R 1 H
C2 0.4273(19) -0.1216(18) 0.3430(8) 0.090(4) Uani d . 1 C
H2B 0.3978 -0.2229 0.3267 0.080 Uiso d R 1 H
C3 0.3509(15) 0.0000(16) 0.3052(6) 0.071(3) Uani d . 1 C
C4 0.402(2) 0.1413(18) 0.3314(8) 0.098(4) Uani d . 1 C
H4A 0.3534 0.2305 0.3073 0.080 Uiso d R 1 H
C5 0.5233(19) 0.1589(19) 0.3924(8) 0.099(4) Uani d . 1 C
H5A 0.5565 0.2588 0.4095 0.080 Uiso d R 1 H
C6 0.2244(14) -0.0186(15) 0.2381(6) 0.071(3) Uani d . 1 C
C7 0.1759(19) -0.1576(19) 0.2104(8) 0.100(4) Uani d . 1 C
H7A 0.2238 -0.2476 0.2340 0.080 Uiso d R 1 H
C8 0.0606(19) -0.1718(18) 0.1477(8) 0.097(4) Uani d . 1 C
H8A 0.0295 -0.2708 0.1286 0.080 Uiso d R 1 H
C9 0.038(2) 0.0873(16) 0.1389(9) 0.091(4) Uani d . 1 C
H9A -0.0090 0.1756 0.1134 0.080 Uiso d R 1 H
C10 0.1492(19) 0.104(2) 0.2015(8) 0.097(4) Uani d . 1 C
H10A 0.1776 0.2047 0.2192 0.080 Uiso d R 1 H
O2W 0.628(3) 0.511(3) 0.7928(11) 0.215(8) Uiso d . 1 O
H2WA 0.5905 0.5995 0.7832 0.080 Uiso d R 1 H
H2WB 0.7289 0.5282 0.7971 0.050 Uiso d R 1 H
O1W 0.1193(12) 0.499(5) 0.2602(13) 0.42(2) Uiso d D 1 O
H1WA 0.0644 0.4660 0.2915 0.050 Uiso d D 1 H
H1WB 0.2163 0.4799 0.2822 0.050 Uiso d D 1 H

loop_
_atom_site_aniso_label
_atom_site_aniso_U_11
_atom_site_aniso_U_22
_atom_site_aniso_U_33
_atom_site_aniso_U_12
_atom_site_aniso_U_13
_atom_site_aniso_U_23
Ag1 0.0918(8) 0.1300(11) 0.0572(6) -0.0048(6) 0.0140(5) 0.0002(6)
P1 0.0782(18) 0.096(2) 0.0712(19) -0.0035(17) 0.0331(15) -0.0049(18)
O1 0.078(5) 0.085(6) 0.138(9) -0.021(5) 0.041(5) -0.007(6)
O2 0.086(6) 0.231(15) 0.072(6) -0.006(7) 0.031(5) 0.035(8)
O3 0.087(6) 0.119(8) 0.150(10) -0.022(6) 0.039(6) -0.071(8)
O4 0.094(6) 0.142(9) 0.069(5) 0.014(6) 0.039(5) 0.012(6)
N1 0.096(7) 0.089(8) 0.063(6) 0.007(6) 0.028(5) 0.011(5)
N2 0.112(8) 0.108(9) 0.063(6) 0.010(7) 0.039(6) 0.002(6)
C1 0.095(8) 0.084(9) 0.059(6) 0.004(6) 0.012(6) 0.003(6)
C2 0.116(10) 0.091(9) 0.064(7) 0.011(8) 0.021(7) 0.010(6)
C3 0.083(7) 0.079(7) 0.052(6) -0.001(6) 0.015(5) 0.007(6)
C4 0.123(11) 0.076(8) 0.086(9) 0.000(8) -0.001(8) 0.010(8)
C5 0.108(10) 0.091(9) 0.089(10) -0.016(8) 0.000(8) 0.004(8)
C6 0.082(7) 0.084(8) 0.047(5) 0.004(6) 0.016(5) 0.007(5)
C7 0.125(11) 0.089(9) 0.076(8) 0.001(9) -0.007(8) 0.011(8)
C8 0.124(11) 0.073(8) 0.087(9) 0.004(8) 0.005(8) 0.002(7)
C9 0.128(12) 0.070(8) 0.081(9) 0.009(8) 0.034(8) 0.010(7)
C10 0.102(10) 0.110(12) 0.076(9) 0.002(8) 0.007(7) -0.009(8)

loop_
_atom_type_symbol
_atom_type_description
_atom_type_scat_dispersion_real
_atom_type_scat_dispersion_imag
_atom_type_scat_source
C C 0.0033 0.0016 'International Tables Vol C Tables 4.2.6.8 and 6.1.1.4'
H H 0.0000 0.0000 'International Tables Vol C Tables 4.2.6.8 and 6.1.1.4'
N N 0.0061 0.0033 'International Tables Vol C Tables 4.2.6.8 and 6.1.1.4'
O O 0.0106 0.0060 'International Tables Vol C Tables 4.2.6.8 and 6.1.1.4'
P P 0.1023 0.0942 'International Tables Vol C Tables 4.2.6.8 and 6.1.1.4'
Ag Ag -0.8971 1.1015 'International Tables Vol C Tables 4.2.6.8 and 6.1.1.4'

loop_
_geom_angle_atom_site_label_1
_geom_angle_atom_site_label_2
_geom_angle_atom_site_label_3
_geom_angle_site_symmetry_1
_geom_angle_site_symmetry_3
_geom_angle
_geom_angle_publ_flag
N1 Ag1 N2 . 4_656 164.8(5) yes
N1 Ag1 O1 . . 100.0(4) yes
N2 Ag1 O1 4_656 . 95.2(2) yes
O1 P1 O4 . . 112.7(6) ?
O1 P1 O3 . . 111.8(6) ?
O4 P1 O3 . . 108.4(7) ?
O1 P1 O2 . . 109.1(7) ?
O4 P1 O2 . . 108.3(6) ?
O3 P1 O2 . . 106.4(7) ?
P1 O2 H2A . . 108.9 ?
P1 O3 H3A . . 109.0 ?
C1 N1 C5 . . 116.0(12) ?
C1 N1 Ag1 . . 124.8(9) ?
C5 N1 Ag1 . . 119.0(10) ?
C9 N2 C8 . . 115.5(14) ?
C9 N2 Ag1 . 4_455 122.8(10) ?
C8 N2 Ag1 . 4_455 121.7(11) ?
C2 C1 N1 . . 123.2(13) ?
C2 C1 H1B . . 118.9 ?
N1 C1 H1B . . 117.9 ?
C1 C2 C3 . . 121.8(15) ?
C1 C2 H2B . . 118.9 ?
C3 C2 H2B . . 119.3 ?
C2 C3 C4 . . 115.6(13) ?
C2 C3 C6 . . 122.6(14) ?
C4 C3 C6 . . 121.7(12) ?
C3 C4 C5 . . 121.8(14) ?
C3 C4 H4A . . 119.5 ?
C5 C4 H4A . . 118.7 ?
N1 C5 C4 . . 121.5(15) ?
N1 C5 H5A . . 118.6 ?
C4 C5 H5A . . 120.0 ?
C7 C6 C10 . . 116.1(13) ?
C7 C6 C3 . . 122.3(12) ?
C10 C6 C3 . . 121.6(13) ?
C6 C7 C8 . . 121.2(14) ?
C6 C7 H7A . . 119.7 ?
C8 C7 H7A . . 119.1 ?
N2 C8 C7 . . 122.3(15) ?
N2 C8 H8A . . 117.9 ?
C7 C8 H8A . . 119.8 ?
N2 C9 C10 . . 123.3(15) ?
N2 C9 H9A . . 117.1 ?
C10 C9 H9A . . 119.6 ?
C9 C10 C6 . . 121.5(15) ?
C9 C10 H10A . . 118.9 ?
C6 C10 H10A . . 119.5 ?
H2WA O2W H2WB . . 100.6 ?
H1WA O1W H1WB . . 102.0 ?

loop_
_geom_bond_atom_site_label_1
_geom_bond_atom_site_label_2
_geom_bond_site_symmetry_2
_geom_bond_distance
_geom_bond_publ_flag
Ag1 N1 . 2.148(12) yes
Ag1 N2 4_656 2.168(14) yes
Ag1 O1 . 2.639(10) yes
P1 O1 . 1.485(11) ?
P1 O4 . 1.548(11) ?
P1 O3 . 1.556(12) ?
P1 O2 . 1.562(10) ?
O2 H2A . 0.8500 ?
O3 H3A . 0.8500 ?
N1 C1 . 1.363(18) ?
N1 C5 . 1.365(19) ?
N2 C9 . 1.344(19) ?
N2 C8 . 1.367(19) ?
N2 Ag1 4_455 2.168(14) ?
C1 C2 . 1.36(2) ?
C1 H1B . 0.9600 ?
C2 C3 . 1.377(19) ?
C2 H2B . 0.9600 ?
C3 C4 . 1.38(2) ?
C3 C6 . 1.496(17) ?
C4 C5 . 1.39(2) ?
C4 H4A . 0.9600 ?
C5 H5A . 0.9599 ?
C6 C7 . 1.36(2) ?
C6 C10 . 1.371(19) ?
C7 C8 . 1.38(2) ?
C7 H7A . 0.9600 ?
C8 H8A . 0.9600 ?
C9 C10 . 1.36(2) ?
C9 H9A . 0.9599 ?
C10 H10A . 0.9600 ?
O2W H2WA . 0.8500 ?
O2W H2WB . 0.8671 ?
O1W H1WA . 0.8715 ?
O1W H1WB . 0.8684 ?
